data_4325606
loop_
_publ_author_name
'Galina V. Romanenko'
'Ksenia Yu. Maryunina'
'Artem S. Bogomyakov'
'Renad Z. Sagdeev'
'Victor I. Ovcharenko'

_publ_section_title
;
 Relationship between the Thermally Induced Reorientations of Aromatic
 Solvate Molecules in Cu(hfac)2- Nitroxide Breathing Crystals and the
 Character of the Magnetic Anomaly
;
_journal_name_full 'Inorganic Chemistry'
_journal_page_first 6597
_journal_page_last 6609
_journal_paper_doi 10.1021/ic200444e
_journal_volume 50
_journal_year 2011
_chemical_formula_sum 'C28 H30 Cu F12 N4 O6'
_chemical_formula_weight 810.10
_chemical_name_systematic
; 
 ? 
;
_space_group_IT_number 2
_symmetry_cell_setting triclinic
_symmetry_space_group_name_Hall '-P 1'
_symmetry_space_group_name_H-M 'P -1'
_atom_sites_solution_hydrogens geom
_atom_sites_solution_primary direct
_atom_sites_solution_secondary difmap
_audit_creation_method SHELXL-97
_cell_angle_alpha 100.450(3)
_cell_angle_beta 102.884(4)
_cell_angle_gamma 104.729(3)
_cell_formula_units_Z 2
_cell_length_a 10.355(2)
_cell_length_b 13.124(3)
_cell_length_c 14.259(3)
_cell_measurement_reflns_used 4424
_cell_measurement_temperature 215(2)
_cell_measurement_theta_max 22.50
_cell_measurement_theta_min 2.25
_cell_volume 1767.7(6)
_computing_cell_refinement 'Bruker SMART'
_computing_data_collection 'Bruker SMART'
_computing_data_reduction 'Bruker SAINT'
_computing_molecular_graphics 'Bruker SHELXTL'
_computing_publication_material 'Bruker SHELXTL'
_computing_structure_refinement 'SHELXL-97 (Sheldrick, 1997)'
_computing_structure_solution 'SHELXS-97 (Sheldrick, 1990)'
_diffrn_ambient_temperature 215(2)
_diffrn_measured_fraction_theta_full 0.990
_diffrn_measured_fraction_theta_max 0.990
_diffrn_measurement_device_type 'CCD area detector'
_diffrn_measurement_method 'phi and omega scans'
_diffrn_radiation_monochromator graphite
_diffrn_radiation_source 'fine-focus sealed tube'
_diffrn_radiation_type MoK\a
_diffrn_radiation_wavelength 0.71073
_diffrn_reflns_av_R_equivalents 0.0324
_diffrn_reflns_av_sigmaI/netI 0.0413
_diffrn_reflns_limit_h_max 11
_diffrn_reflns_limit_h_min -11
_diffrn_reflns_limit_k_max 14
_diffrn_reflns_limit_k_min -14
_diffrn_reflns_limit_l_max 15
_diffrn_reflns_limit_l_min -15
_diffrn_reflns_number 13521
_diffrn_reflns_theta_full 23.40
_diffrn_reflns_theta_max 23.40
_diffrn_reflns_theta_min 1.66
_exptl_absorpt_coefficient_mu 0.726
_exptl_absorpt_correction_type none
_exptl_crystal_colour black
_exptl_crystal_density_diffrn 1.522
_exptl_crystal_description bulk
_exptl_crystal_F_000 822
_exptl_crystal_size_max 0.20
_exptl_crystal_size_mid 0.20
_exptl_crystal_size_min 0.10
_refine_diff_density_max 0.649
_refine_diff_density_min -0.443
_refine_diff_density_rms 0.060
_refine_ls_extinction_method none
_refine_ls_goodness_of_fit_ref 1.032
_refine_ls_hydrogen_treatment constr
_refine_ls_matrix_type fullcycle
_refine_ls_number_parameters 529
_refine_ls_number_reflns 5123
_refine_ls_number_restraints 2
_refine_ls_restrained_S_all 1.037
_refine_ls_R_factor_all 0.0655
_refine_ls_R_factor_gt 0.0484
_refine_ls_shift/su_max 0.051
_refine_ls_shift/su_mean 0.002
_refine_ls_structure_factor_coef Fsqd
_refine_ls_weighting_details 'calc w=1/[\s^2^(Fo^2^)+(0.0945P)^2^+0.5181P] where P=(Fo^2^+2Fc^2^)/3'
_refine_ls_weighting_scheme calc
_refine_ls_wR_factor_gt 0.1367
_refine_ls_wR_factor_ref 0.1502
_reflns_number_gt 3875
_reflns_number_total 5123
_reflns_threshold_expression >2sigma(I)
_cod_data_source_file ic200444e_si_002_11.cif
_cod_data_source_block phet215
_cod_original_cell_volume 1767.6(7)
_cod_database_code 4325606

loop_
_symmetry_equiv_pos_as_xyz
'x, y, z'
'-x, -y, -z'

loop_
_atom_site_label
_atom_site_type_symbol
_atom_site_fract_x
_atom_site_fract_y
_atom_site_fract_z
_atom_site_U_iso_or_equiv
_atom_site_adp_type
_atom_site_occupancy
_atom_site_symmetry_multiplicity
_atom_site_calc_flag
_atom_site_refinement_flags
Cu1 Cu 0.0000 0.0000 0.5000 0.0488(2) Uani 1 2 d S
O1 O -0.1467(3) -0.1436(2) 0.46578(19) 0.0593(7) Uani 1 1 d .
C1 C -0.3446(6) -0.2781(4) 0.4643(4) 0.0752(12) Uani 1 1 d .
F1 F -0.425(3) -0.309(2) 0.3732(18) 0.129(9) Uani 0.50 1 d P
F2 F -0.270(2) -0.3417(15) 0.473(2) 0.122(8) Uani 0.50 1 d P
F3 F -0.434(3) -0.291(2) 0.523(2) 0.109(7) Uani 0.50 1 d P
F1A F -0.385(3) -0.313(2) 0.3680(19) 0.144(10) Uani 0.50 1 d P
F2A F -0.275(3) -0.3400(17) 0.499(2) 0.127(9) Uani 0.50 1 d P
F3A F -0.454(2) -0.302(2) 0.492(2) 0.113(8) Uani 0.50 1 d P
C2 C -0.2555(4) -0.1587(3) 0.4931(3) 0.0583(10) Uani 1 1 d .
C3 C -0.3036(4) -0.0806(3) 0.5418(3) 0.0676(11) Uani 1 1 d .
H3A H -0.3853 -0.1036 0.5609 0.081 Uiso 1 1 calc R
C4 C -0.2349(4) 0.0300(3) 0.5631(3) 0.0559(10) Uani 1 1 d .
C5 C -0.2982(5) 0.1106(4) 0.6116(4) 0.0801(13) Uani 1 1 d .
F4 F -0.3232(4) 0.1766(3) 0.5566(3) 0.1223(13) Uani 1 1 d .
F5 F -0.2109(4) 0.1713(3) 0.6983(3) 0.1284(12) Uani 1 1 d .
F6 F -0.4185(3) 0.0647(3) 0.6277(3) 0.1091(10) Uani 1 1 d .
O2 O -0.1245(3) 0.0761(2) 0.54531(19) 0.0563(6) Uani 1 1 d .
Cu2 Cu -0.5000 -0.5000 0.0000 0.0536(2) Uani 1 2 d S
O3 O -0.3483(3) -0.5613(2) -0.00641(19) 0.0618(7) Uani 1 1 d .
C6 C -0.1907(6) -0.6315(4) -0.0674(5) 0.0878(15) Uani 1 1 d .
F7 F -0.1116(4) -0.6132(3) 0.0242(3) 0.1280(12) Uani 1 1 d .
F8 F -0.1080(4) -0.6197(3) -0.1256(3) 0.1295(13) Uani 1 1 d .
F9 F -0.2648(4) -0.7359(3) -0.0935(3) 0.1296(13) Uani 1 1 d .
C7 C -0.2876(5) -0.5609(3) -0.0738(3) 0.0646(11) Uani 1 1 d .
C8 C -0.3017(5) -0.5094(4) -0.1496(4) 0.0813(14) Uani 1 1 d .
H8A H -0.2497 -0.5180 -0.1950 0.098 Uiso 1 1 calc R
C9 C -0.3887(5) -0.4454(3) -0.1622(3) 0.0720(12) Uani 1 1 d .
C10 C -0.3958(8) -0.3904(5) -0.2483(5) 0.0910(16) Uani 1 1 d .
F10 F -0.377(3) -0.2877(14) -0.217(2) 0.141(8) Uani 0.50 1 d P
F11 F -0.509(3) -0.431(2) -0.3128(15) 0.210(14) Uani 0.50 1 d P
F12 F -0.2824(17) -0.3841(15) -0.2820(15) 0.153(6) Uani 0.50 1 d P
F10A F -0.5256(18) -0.3966(16) -0.2960(14) 0.117(7) Uani 0.50 1 d P
F11A F -0.3660(19) -0.4430(12) -0.3243(9) 0.122(4) Uani 0.50 1 d P
F12A F -0.334(3) -0.2904(14) -0.220(2) 0.177(12) Uani 0.50 1 d P
O4 O -0.4691(3) -0.4267(2) -0.1113(2) 0.0674(7) Uani 1 1 d .
O01 O -0.0454(3) 0.0165(2) 0.33875(19) 0.0608(7) Uani 1 1 d .
N1 N -0.1500(3) 0.0323(2) 0.2805(2) 0.0566(8) Uani 1 1 d .
C01 C -0.1511(5) 0.1450(3) 0.2717(3) 0.0612(10) Uani 1 1 d .
C02 C -0.1079(5) 0.2217(3) 0.3736(3) 0.0739(12) Uani 1 1 d .
H02A H -0.0108 0.2323 0.4056 0.111 Uiso 1 1 calc R
H02B H -0.1648 0.1909 0.4133 0.111 Uiso 1 1 calc R
H02C H -0.1205 0.2912 0.3674 0.111 Uiso 1 1 calc R
C03 C -0.0436(6) 0.1810(4) 0.2167(4) 0.0922(16) Uani 1 1 d .
H03A H 0.0491 0.1935 0.2594 0.138 Uiso 1 1 calc R
H03B H -0.0502 0.2478 0.1989 0.138 Uiso 1 1 calc R
H03C H -0.0613 0.1246 0.1569 0.138 Uiso 1 1 calc R
C04 C -0.3067(6) 0.1213(3) 0.2125(4) 0.0830(15) Uani 1 1 d .
C05 C -0.4025(6) 0.1310(5) 0.2808(5) 0.1098(19) Uani 1 1 d .
H05A H -0.4972 0.1158 0.2403 0.165 Uiso 1 1 calc R
H05B H -0.3706 0.2042 0.3236 0.165 Uiso 1 1 calc R
H05C H -0.3997 0.0791 0.3212 0.165 Uiso 1 1 calc R
C06 C -0.3296(7) 0.1827(4) 0.1328(4) 0.120(2) Uani 1 1 d .
H06A H -0.4285 0.1632 0.1001 0.180 Uiso 1 1 calc R
H06B H -0.2817 0.1639 0.0842 0.180 Uiso 1 1 calc R
H06C H -0.2934 0.2605 0.1631 0.180 Uiso 1 1 calc R
N2 N -0.3429(5) 0.0026(3) 0.1642(3) 0.0890(13) Uani 1 1 d .
O02 O -0.4572(5) -0.0492(3) 0.0977(3) 0.1366(19) Uani 1 1 d .
C07 C -0.2530(5) -0.0444(3) 0.2118(3) 0.0659(11) Uani 1 1 d .
C08 C -0.2695(5) -0.1611(3) 0.1896(3) 0.0650(11) Uani 1 1 d .
C09 C -0.3761(5) -0.2439(3) 0.1169(3) 0.0723(12) Uani 1 1 d .
H09A H -0.4510 -0.2330 0.0732 0.087 Uiso 1 1 calc R
N3 N -0.3576(4) -0.3403(3) 0.1179(3) 0.0682(9) Uani 1 1 d .
N4 N -0.2392(4) -0.3192(3) 0.1931(2) 0.0638(9) Uani 1 1 d .
C041 C -0.1945(6) -0.4109(4) 0.2185(4) 0.0884(15) Uani 1 1 d .
H04A H -0.2702 -0.4591 0.2354 0.106 Uiso 1 1 calc R
H04B H -0.1803 -0.4524 0.1593 0.106 Uiso 1 1 calc R
C042 C -0.0675(5) -0.3820(3) 0.3005(3) 0.0725(12) Uani 1 1 d .
H04C H -0.0807 -0.3407 0.3603 0.087 Uiso 1 1 calc R
H04D H 0.0093 -0.3347 0.2839 0.087 Uiso 1 1 calc R
C043 C -0.0284(6) -0.4805(4) 0.3228(4) 0.0866(15) Uani 1 1 d .
H04E H -0.1028 -0.5248 0.3439 0.104 Uiso 1 1 calc R
H04F H -0.0230 -0.5246 0.2614 0.104 Uiso 1 1 calc R
C044 C 0.1042(7) -0.4549(5) 0.3999(5) 0.1104(19) Uani 1 1 d .
H04G H 0.1217 -0.5221 0.4094 0.166 Uiso 1 1 calc R
H04H H 0.0991 -0.4133 0.4618 0.166 Uiso 1 1 calc R
H04I H 0.1792 -0.4125 0.3792 0.166 Uiso 1 1 calc R
C010 C -0.1841(4) -0.2133(3) 0.2369(2) 0.0618(10) Uani 1 1 d .
H01A H -0.1026 -0.1802 0.2900 0.074 Uiso 1 1 calc R
C1S C 0.0635(4) 0.0054(3) 0.0216(2) 0.148(10) Uani 0.50 1 d PRD
C2S C -0.0652(4) -0.0647(3) 0.0125(2) 0.179(13) Uani 0.50 1 d PR
H2SA H -0.0720 -0.1260 0.0411 0.215 Uiso 0.50 1 d PR
C3S C -0.1843(4) -0.0468(3) -0.0378(2) 0.126(5) Uani 0.50 1 d PR
H3SA H -0.2740 -0.0957 -0.0441 0.151 Uiso 0.50 1 d PR
C4S C -0.1748(4) 0.0411(3) -0.0789(2) 0.53(5) Uani 0.50 1 d PR
H4SA H -0.2578 0.0535 -0.1139 0.640 Uiso 0.50 1 d PR
C5S C -0.0462(4) 0.1112(3) -0.0699(2) 0.120(6) Uani 0.50 1 d PR
H5SA H -0.0393 0.1725 -0.0985 0.144 Uiso 0.50 1 d PR
C6S C 0.0730(4) 0.0933(3) -0.0196(2) 0.120(6) Uani 0.50 1 d PR
H6SA H 0.1627 0.1423 -0.0133 0.143 Uiso 0.50 1 d PR
C7S C 0.1766(4) -0.0329(3) 0.0788(2) 0.084(4) Uani 0.50 1 d PRD
H7SA H 0.2605 -0.0099 0.0597 0.101 Uiso 0.50 1 d PR
H7SB H 0.1472 -0.1109 0.0654 0.101 Uiso 0.50 1 d PR
C8S C 0.2041(4) 0.0229(3) 0.1998(2) 0.269(17) Uani 0.50 1 d PRD
H8SA H 0.2752 0.0006 0.2387 0.403 Uiso 0.50 1 d PR
H8SB H 0.2334 0.1008 0.2121 0.403 Uiso 0.50 1 d PR
H8SC H 0.1195 -0.0008 0.2178 0.403 Uiso 0.50 1 d PR

loop_
_atom_site_aniso_label
_atom_site_aniso_U_11
_atom_site_aniso_U_22
_atom_site_aniso_U_33
_atom_site_aniso_U_23
_atom_site_aniso_U_13
_atom_site_aniso_U_12
Cu1 0.0460(4) 0.0434(4) 0.0521(4) 0.0106(3) 0.0126(3) 0.0078(3)
O1 0.0626(17) 0.0559(16) 0.0575(16) 0.0139(13) 0.0203(13) 0.0125(13)
C1 0.069(3) 0.062(3) 0.090(4) 0.019(3) 0.024(3) 0.010(3)
F1 0.117(13) 0.097(8) 0.106(14) 0.029(8) -0.029(11) -0.029(7)
F2 0.092(10) 0.052(7) 0.213(19) 0.010(8) 0.061(11) 0.007(6)
F3 0.129(14) 0.068(9) 0.121(11) 0.030(9) 0.062(10) -0.010(7)
F1A 0.151(19) 0.102(9) 0.099(11) -0.018(7) 0.037(11) -0.067(10)
F2A 0.123(14) 0.079(10) 0.193(14) 0.084(10) 0.027(9) 0.033(7)
F3A 0.077(7) 0.071(6) 0.17(2) 0.000(9) 0.055(11) -0.003(5)
C2 0.055(2) 0.059(2) 0.057(2) 0.022(2) 0.010(2) 0.011(2)
C3 0.057(2) 0.064(3) 0.079(3) 0.020(2) 0.025(2) 0.008(2)
C4 0.052(2) 0.062(3) 0.056(2) 0.022(2) 0.0147(19) 0.017(2)
C5 0.074(3) 0.068(3) 0.097(4) 0.014(3) 0.039(3) 0.010(3)
F4 0.127(3) 0.103(2) 0.198(4) 0.076(3) 0.094(3) 0.072(2)
F5 0.114(3) 0.122(3) 0.121(3) -0.028(2) 0.045(2) 0.019(2)
F6 0.092(2) 0.095(2) 0.158(3) 0.025(2) 0.078(2) 0.0278(17)
O2 0.0561(16) 0.0518(15) 0.0660(16) 0.0226(13) 0.0215(13) 0.0161(13)
Cu2 0.0652(4) 0.0391(4) 0.0503(4) 0.0011(3) 0.0257(3) 0.0047(3)
O3 0.0719(18) 0.0485(15) 0.0590(16) -0.0009(12) 0.0284(14) 0.0098(13)
C6 0.104(4) 0.073(4) 0.097(4) 0.010(3) 0.056(4) 0.031(3)
F7 0.126(3) 0.158(3) 0.127(3) 0.028(3) 0.046(2) 0.085(3)
F8 0.159(3) 0.134(3) 0.165(3) 0.061(3) 0.119(3) 0.085(3)
F9 0.153(3) 0.066(2) 0.189(4) 0.022(2) 0.080(3) 0.045(2)
C7 0.075(3) 0.042(2) 0.073(3) -0.001(2) 0.034(2) 0.011(2)
C8 0.110(4) 0.059(3) 0.093(3) 0.017(3) 0.067(3) 0.024(3)
C9 0.089(3) 0.048(2) 0.075(3) 0.002(2) 0.043(3) 0.005(2)
C10 0.125(5) 0.066(4) 0.100(4) 0.028(3) 0.064(4) 0.028(4)
F10 0.217(19) 0.097(13) 0.168(14) 0.073(12) 0.088(13) 0.092(15)
F11 0.28(3) 0.147(15) 0.086(8) 0.047(9) -0.020(14) -0.088(16)
F12 0.182(12) 0.170(14) 0.217(16) 0.141(13) 0.153(12) 0.094(9)
F10A 0.132(13) 0.142(15) 0.115(11) 0.069(11) 0.056(11) 0.065(14)
F11A 0.189(13) 0.131(10) 0.116(7) 0.063(7) 0.108(9) 0.091(9)
F12A 0.218(19) 0.085(13) 0.167(14) 0.045(11) 0.037(13) -0.053(11)
O4 0.0801(19) 0.0498(16) 0.0674(17) 0.0028(13) 0.0317(16) 0.0108(14)
O01 0.0668(18) 0.0557(16) 0.0574(16) 0.0138(13) 0.0140(14) 0.0183(14)
N1 0.066(2) 0.0455(18) 0.0554(19) 0.0165(16) 0.0149(17) 0.0123(17)
C01 0.082(3) 0.037(2) 0.062(2) 0.0177(18) 0.020(2) 0.0120(19)
C02 0.105(4) 0.052(2) 0.068(3) 0.015(2) 0.024(2) 0.030(2)
C03 0.132(5) 0.054(3) 0.096(4) 0.022(3) 0.062(3) 0.012(3)
C04 0.107(4) 0.042(2) 0.087(3) 0.028(2) 0.002(3) 0.016(2)
C05 0.091(4) 0.098(4) 0.160(6) 0.050(4) 0.045(4) 0.042(3)
C06 0.168(6) 0.066(3) 0.100(4) 0.039(3) -0.017(4) 0.026(4)
N2 0.103(3) 0.051(2) 0.084(3) 0.023(2) -0.020(2) 0.011(2)
O02 0.141(4) 0.065(2) 0.139(3) 0.024(2) -0.062(3) 0.011(2)
C07 0.081(3) 0.044(2) 0.062(2) 0.020(2) 0.006(2) 0.008(2)
C08 0.084(3) 0.041(2) 0.061(2) 0.020(2) 0.011(2) 0.008(2)
C09 0.089(3) 0.043(2) 0.072(3) 0.018(2) 0.008(2) 0.008(2)
N3 0.082(3) 0.047(2) 0.064(2) 0.0133(16) 0.011(2) 0.0091(18)
N4 0.082(2) 0.0468(19) 0.060(2) 0.0135(16) 0.0172(19) 0.0179(17)
C041 0.113(4) 0.052(3) 0.089(3) 0.009(2) 0.006(3) 0.032(3)
C042 0.100(3) 0.051(2) 0.068(3) 0.011(2) 0.029(3) 0.025(2)
C043 0.123(4) 0.055(3) 0.088(3) 0.022(2) 0.027(3) 0.036(3)
C044 0.142(5) 0.083(4) 0.116(5) 0.023(3) 0.030(4) 0.058(4)
C010 0.081(3) 0.045(2) 0.052(2) 0.0084(18) 0.014(2) 0.014(2)
C1S 0.183(18) 0.26(3) 0.067(9) 0.031(13) 0.060(11) 0.17(2)
C2S 0.42(4) 0.147(15) 0.119(15) 0.091(13) 0.18(2) 0.21(2)
C3S 0.161(15) 0.101(10) 0.128(12) 0.022(9) 0.050(12) 0.056(11)
C4S 1.17(15) 0.46(7) 0.14(3) 0.02(3) 0.12(5) 0.62(9)
C5S 0.179(14) 0.176(14) 0.072(8) 0.054(9) 0.047(8) 0.141(12)
C6S 0.126(13) 0.180(16) 0.081(10) 0.046(10) 0.045(9) 0.073(11)
C7S 0.071(7) 0.102(10) 0.100(11) 0.039(9) 0.027(6) 0.049(6)
C8S 0.148(17) 0.39(4) 0.29(3) 0.24(3) 0.015(18) 0.05(2)

loop_
_atom_type_symbol
_atom_type_description
_atom_type_scat_dispersion_real
_atom_type_scat_dispersion_imag
_atom_type_scat_source
C C 0.0033 0.0016 'International Tables Vol C Tables 4.2.6.8 and 6.1.1.4'
H H 0.0000 0.0000 'International Tables Vol C Tables 4.2.6.8 and 6.1.1.4'
N N 0.0061 0.0033 'International Tables Vol C Tables 4.2.6.8 and 6.1.1.4'
O O 0.0106 0.0060 'International Tables Vol C Tables 4.2.6.8 and 6.1.1.4'
F F 0.0171 0.0103 'International Tables Vol C Tables 4.2.6.8 and 6.1.1.4'
Cu Cu 0.3201 1.2651 'International Tables Vol C Tables 4.2.6.8 and 6.1.1.4'

loop_
_geom_angle_atom_site_label_1
_geom_angle_atom_site_label_2
_geom_angle_atom_site_label_3
_geom_angle
_geom_angle_site_symmetry_1
_geom_angle_site_symmetry_3
O2 Cu1 O2 179.999(2) . 2_556
O2 Cu1 O1 91.21(11) . .
O2 Cu1 O1 88.79(11) 2_556 .
O2 Cu1 O1 88.79(11) . 2_556
O2 Cu1 O1 91.21(11) 2_556 2_556
O1 Cu1 O1 180.0 . 2_556
O2 Cu1 O01 81.42(10) . 2_556
O2 Cu1 O01 98.58(10) 2_556 2_556
O1 Cu1 O01 86.13(10) . 2_556
O1 Cu1 O01 93.87(10) 2_556 2_556
O2 Cu1 O01 98.58(10) . .
O2 Cu1 O01 81.42(10) 2_556 .
O1 Cu1 O01 93.87(10) . .
O1 Cu1 O01 86.13(10) 2_556 .
O01 Cu1 O01 180.0 2_556 .
C2 O1 Cu1 124.2(3) . .
F3A C1 F2 116.4(16) . .
F3A C1 F1A 106(2) . .
F2 C1 F1A 92.0(19) . .
F3A C1 F1 87(2) . .
F2 C1 F1 107.7(18) . .
F1A C1 F1 20(3) . .
F3A C1 F2A 103.9(16) . .
F2 C1 F2A 17(2) . .
F1A C1 F2A 107.3(19) . .
F1 C1 F2A 120.7(18) . .
F3A C1 F3 18(3) . .
F2 C1 F3 110.7(15) . .
F1A C1 F3 123.2(17) . .
F1 C1 F3 104.9(19) . .
F2A C1 F3 95.3(17) . .
F3A C1 C2 118.0(13) . .
F2 C1 C2 111.8(10) . .
F1A C1 C2 109.3(13) . .
F1 C1 C2 112.6(11) . .
F2A C1 C2 112.1(11) . .
F3 C1 C2 108.8(12) . .
C1 F1 F3A 45.5(12) . .
C1 F3A F1 47.1(12) . .
O1 C2 C3 127.8(4) . .
O1 C2 C1 113.6(4) . .
C3 C2 C1 118.6(4) . .
C4 C3 C2 122.1(4) . .
O2 C4 C3 128.4(4) . .
O2 C4 C5 112.6(4) . .
C3 C4 C5 119.0(4) . .
F4 C5 F5 107.2(5) . .
F4 C5 F6 105.8(4) . .
F5 C5 F6 107.6(4) . .
F4 C5 C4 111.4(4) . .
F5 C5 C4 110.2(4) . .
F6 C5 C4 114.3(4) . .
C4 O2 Cu1 124.3(3) . .
O3 Cu2 O3 180.0 2_445 .
O3 Cu2 O4 88.58(11) 2_445 .
O3 Cu2 O4 91.41(11) . .
O3 Cu2 O4 91.42(11) 2_445 2_445
O3 Cu2 O4 88.58(11) . 2_445
O4 Cu2 O4 180.00(17) . 2_445
O3 Cu2 N3 94.27(12) 2_445 2_445
O3 Cu2 N3 85.73(12) . 2_445
O4 Cu2 N3 90.01(11) . 2_445
O4 Cu2 N3 89.99(11) 2_445 2_445
O3 Cu2 N3 85.73(12) 2_445 .
O3 Cu2 N3 94.27(12) . .
O4 Cu2 N3 89.99(11) . .
O4 Cu2 N3 90.01(11) 2_445 .
N3 Cu2 N3 180.000(1) 2_445 .
C7 O3 Cu2 124.9(3) . .
F7 C6 F8 107.6(5) . .
F7 C6 F9 106.0(5) . .
F8 C6 F9 106.6(4) . .
F7 C6 C7 112.0(4) . .
F8 C6 C7 114.2(5) . .
F9 C6 C7 110.0(5) . .
O3 C7 C8 128.6(4) . .
O3 C7 C6 112.1(4) . .
C8 C7 C6 119.2(4) . .
C7 C8 C9 123.3(4) . .
O4 C9 C8 127.8(4) . .
O4 C9 C10 112.9(5) . .
C8 C9 C10 119.3(4) . .
F11 C10 F12A 123.5(18) . .
F11 C10 F10 108.7(16) . .
F12A C10 F10 21.0(19) . .
F11 C10 F11A 75.6(14) . .
F12A C10 F11A 115.5(14) . .
F10 C10 F11A 130.1(12) . .
F11 C10 F10A 24.7(17) . .
F12A C10 F10A 103.6(15) . .
F10 C10 F10A 85.9(14) . .
F11A C10 F10A 97.5(11) . .
F11 C10 F12 115.1(14) . .
F12A C10 F12 78.9(14) . .
F10 C10 F12 98.9(12) . .
F11A C10 F12 43.2(7) . .
F10A C10 F12 130.1(11) . .
F11 C10 C9 111.7(11) . .
F12A C10 C9 112.4(14) . .
F10 C10 C9 110.7(12) . .
F11A C10 C9 113.2(7) . .
F10A C10 C9 113.4(9) . .
F12 C10 C9 111.0(8) . .
F10A F11 C10 88(4) . .
F10A F11 F11A 134(5) . .
C10 F11 F11A 54.6(12) . .
F11A F12 C10 66.4(12) . .
F11A F12 F12A 107.8(18) . .
C10 F12 F12A 47.7(9) . .
F11 F10A C10 67(4) . .
F12 F11A C10 70.4(13) . .
F12 F11A F11 116.1(18) . .
C10 F11A F11 49.8(9) . .
C10 F12A F12 53.4(10) . .
C9 O4 Cu2 123.0(3) . .
N1 O01 Cu1 132.7(2) . .
O01 N1 C07 125.3(3) . .
O01 N1 C01 121.6(3) . .
C07 N1 C01 112.1(3) . .
C02 C01 N1 110.2(3) . .
C02 C01 C03 109.5(4) . .
N1 C01 C03 105.5(3) . .
C02 C01 C04 114.3(4) . .
N1 C01 C04 100.7(3) . .
C03 C01 C04 115.8(4) . .
N2 C04 C06 109.4(4) . .
N2 C04 C05 106.5(4) . .
C06 C04 C05 111.8(5) . .
N2 C04 C01 100.0(4) . .
C06 C04 C01 115.1(4) . .
C05 C04 C01 113.0(4) . .
O02 N2 C07 125.0(4) . .
O02 N2 C04 121.9(4) . .
C07 N2 C04 112.1(4) . .
N1 C07 N2 108.9(3) . .
N1 C07 C08 126.0(4) . .
N2 C07 C08 125.1(4) . .
C010 C08 C09 105.1(3) . .
C010 C08 C07 127.6(4) . .
C09 C08 C07 127.3(4) . .
N3 C09 C08 110.8(4) . .
C09 N3 N4 105.3(3) . .
C09 N3 Cu2 122.6(3) . .
N4 N3 Cu2 131.9(2) . .
C010 N4 N3 111.7(3) . .
C010 N4 C041 129.2(4) . .
N3 N4 C041 119.0(3) . .
C042 C041 N4 115.8(4) . .
C041 C042 C043 112.9(4) . .
C044 C043 C042 114.7(4) . .
N4 C010 C08 107.1(3) . .
C2S C1S C3S 78.5(5) 2 2
C2S C1S C1S 73.5(4) 2 2
C3S C1S C1S 151.7(6) 2 2
C2S C1S C2S 116.9(4) 2 .
C3S C1S C2S 164.2(3) 2 .
C1S C1S C2S 43.4(3) 2 .
C2S C1S C6S 4.3(4) 2 .
C3S C1S C6S 75.7(3) 2 .
C1S C1S C6S 76.5(3) 2 .
C2S C1S C6S 119.9 . .
C2S C1S C7S 133.4(4) 2 .
C3S C1S C7S 54.9(3) 2 .
C1S C1S C7S 152.8(3) 2 .
C2S C1S C7S 109.5 . .
C6S C1S C7S 130.6 . .
C2S C1S C4S 136.2(6) 2 2
C3S C1S C4S 57.8(3) 2 2
C1S C1S C4S 149.7(5) 2 2
C2S C1S C4S 106.6(2) . 2
C6S C1S C4S 133.5(2) . 2
C7S C1S C4S 3.3(2) . 2
C2S C1S C6S 127.8(6) 2 2
C3S C1S C6S 153.0(5) 2 2
C1S C1S C6S 54.4(3) 2 2
C2S C1S C6S 11.2(2) . 2
C6S C1S C6S 130.9(2) . 2
C7S C1S C6S 98.4(2) . 2
C4S C1S C6S 95.4(4) 2 2
C2S C1S C5S 173.4(6) 2 2
C3S C1S C5S 105.8(4) 2 2
C1S C1S C5S 101.8(4) 2 2
C2S C1S C5S 58.5(2) . 2
C6S C1S C5S 177.6(2) . 2
C7S C1S C5S 51.0(2) . 2
C4S C1S C5S 48.04(19) 2 2
C6S C1S C5S 47.41(18) 2 2
C6S C2S C1S 165.2(14) 2 2
C6S C2S C1S 126.8(10) 2 .
C1S C2S C1S 63.1(4) 2 .
C6S C2S C3S 112.6(10) 2 .
C1S C2S C3S 57.0(4) 2 .
C1S C2S C3S 120.0 . .
C6S C2S C5S 53.8(9) 2 2
C1S C2S C5S 136.2(6) 2 2
C1S C2S C5S 73.4(2) . 2
C3S C2S C5S 166.5(2) . 2
C6S C2S C2S 151.4(11) 2 2
C1S C2S C2S 37.3(3) 2 2
C1S C2S C2S 25.78(19) . 2
C3S C2S C2S 94.25(19) . 2
C5S C2S C2S 99.1(3) 2 2
C1S C3S C7S 76.2(4) 2 2
C1S C3S C4S 75.7(3) 2 .
C7S C3S C4S 1.8(3) 2 .
C1S C3S C2S 44.5(3) 2 .
C7S C3S C2S 120.6(3) 2 .
C4S C3S C2S 120.1 . .
C1S C3S C6S 57.8(3) 2 2
C7S C3S C6S 133.9(5) 2 2
C4S C3S C6S 133.5(2) . 2
C2S C3S C6S 13.6(2) . 2
C7S C4S C5S 124(4) 2 .
C7S C4S C3S 23(4) 2 .
C5S C4S C3S 119.9 . .
C7S C4S C1S 55(4) 2 2
C5S C4S C1S 73.4(2) . 2
C3S C4S C1S 46.5(2) . 2
C7S C4S C8S 77(4) 2 2
C5S C4S C8S 95.3(2) . 2
C3S C4S C8S 99.6(2) . 2
C1S C4S C8S 103.3(4) 2 2
C4S C5S C6S 120.0 . .
C4S C5S C7S 3.5(3) . 2
C6S C5S C7S 116.9(3) . 2
C4S C5S C2S 106.6(2) . 2
C6S C5S C2S 13.6(2) . 2
C7S C5S C2S 103.4(4) 2 2
C4S C5S C1S 58.5(2) . 2
C6S C5S C1S 61.5(2) . 2
C7S C5S C1S 55.4(2) 2 2
C2S C5S C1S 48.04(19) 2 2
C2S C6S C1S 10.6(10) 2 .
C2S C6S C5S 112.6(10) 2 .
C1S C6S C5S 120.1 . .
C2S C6S C3S 53.8(9) 2 2
C1S C6S C3S 46.5(2) . 2
C5S C6S C3S 166.4(2) . 2
C2S C6S C1S 42.0(8) 2 2
C1S C6S C1S 49.1(2) . 2
C5S C6S C1S 71.1(2) . 2
C3S C6S C1S 95.4(4) 2 2
C4S C7S C3S 155(4) 2 2
C4S C7S C5S 53(4) 2 2
C3S C7S C5S 122.4(5) 2 2
C4S C7S C1S 121(4) 2 .
C3S C7S C1S 48.9(3) 2 .
C5S C7S C1S 73.6(3) 2 .
C4S C7S C8S 100(4) 2 .
C3S C7S C8S 105.0(3) 2 .
C5S C7S C8S 93.9(3) 2 .
C1S C7S C8S 106.8 . .
C7S C8S C4S 3.5(2) . 2

loop_
_geom_bond_atom_site_label_1
_geom_bond_atom_site_label_2
_geom_bond_distance
_geom_bond_site_symmetry_2
Cu1 O2 1.966(3) .
Cu1 O2 1.966(3) 2_556
Cu1 O1 1.994(3) .
Cu1 O1 1.994(3) 2_556
Cu1 O01 2.303(3) 2_556
Cu1 O01 2.303(3) .
O1 C2 1.253(5) .
C1 F3A 1.27(2) .
C1 F2 1.28(2) .
C1 F1A 1.30(3) .
C1 F1 1.31(2) .
C1 F2A 1.31(2) .
C1 F3 1.38(2) .
C1 C2 1.529(6) .
F1 F3A 1.78(4) .
C2 C3 1.391(6) .
C3 C4 1.388(6) .
C4 O2 1.253(4) .
C4 C5 1.522(6) .
C5 F4 1.305(6) .
C5 F5 1.327(6) .
C5 F6 1.327(5) .
Cu2 O3 1.950(3) 2_445
Cu2 O3 1.950(3) .
Cu2 O4 2.041(3) .
Cu2 O4 2.041(3) 2_445
Cu2 N3 2.332(3) 2_445
Cu2 N3 2.332(3) .
O3 C7 1.260(5) .
C6 F7 1.320(7) .
C6 F8 1.320(6) .
C6 F9 1.325(6) .
C6 C7 1.529(7) .
C7 C8 1.375(6) .
C8 C9 1.384(7) .
C9 O4 1.261(5) .
C9 C10 1.531(7) .
C10 F11 1.23(2) .
C10 F12A 1.248(19) .
C10 F10 1.289(18) .
C10 F11A 1.317(13) .
C10 F10A 1.339(18) .
C10 F12 1.354(13) .
F11 F10A 0.56(4) .
F11 F11A 1.57(3) .
F12 F11A 0.984(16) .
F12 F12A 1.66(3) .
O01 N1 1.297(4) .
N1 C07 1.319(5) .
N1 C01 1.510(5) .
C01 C02 1.508(6) .
C01 C03 1.528(6) .
C01 C04 1.565(6) .
C04 N2 1.497(6) .
C04 C06 1.519(6) .
C04 C05 1.549(8) .
N2 O02 1.272(5) .
N2 C07 1.368(5) .
C07 C08 1.463(6) .
C08 C010 1.385(5) .
C08 C09 1.395(6) .
C09 N3 1.328(5) .
N3 N4 1.366(5) .
N4 C010 1.330(5) .
N4 C041 1.470(5) .
C041 C042 1.463(6) .
C042 C043 1.515(6) .
C043 C044 1.471(7) .
C1S C2S 0.987(7) 2
C1S C3S 1.181(7) 2
C1S C1S 1.280(7) 2
C1S C2S 1.3761 .
C1S C6S 1.3782 .
C1S C7S 1.5209 .
C1S C4S 1.578(7) 2
C1S C6S 1.647(7) 2
C1S C5S 1.774(7) 2
C2S C6S 0.401(7) 2
C2S C1S 0.987(7) 2
C2S C3S 1.3801 .
C2S C5S 1.578(7) 2
C2S C2S 2.024(7) 2
C3S C1S 1.181(7) 2
C3S C7S 1.282(7) 2
C3S C4S 1.3781 .
C3S C6S 1.578(7) 2
C4S C7S 0.105(7) 2
C4S C5S 1.3761 .
C4S C1S 1.578(7) 2
C4S C8S 1.697(7) 2
C5S C6S 1.3801 .
C5S C7S 1.437(7) 2
C5S C2S 1.578(7) 2
C5S C1S 1.774(7) 2
C6S C2S 0.401(7) 2
C6S C3S 1.578(7) 2
C6S C1S 1.647(7) 2
C7S C4S 0.105(7) 2
C7S C3S 1.282(7) 2
C7S C5S 1.437(7) 2
C7S C8S 1.6764 .
C8S C4S 1.697(7) 2
